data_7125806
loop_
_publ_author_name
'Makarov, Alexander Yu'
'Volkova, Yulia M.'
'Shundrin, Leonid A.'
'Dmitriev, Alexey A.'
'Irtegova, Irina G.'
'Bagryanskaya, Irina Yu'
'Shundrina, Inna K.'
'Gritsan, Nina P.'
'Beckmann, Jens'
'Zibarev, Andrey V.'

_publ_section_title
;
 Chemistry of Herz radicals: a new way to near-IR dyes with multiple
 long-lived and differently-coloured redox states.
;
_journal_issue 5
_journal_name_full 'Chemical communications (Cambridge, England)'
_journal_page_first 727
_journal_page_last 730
_journal_paper_doi 10.1039/c9cc08557b
_journal_volume 56
_journal_year 2020
_chemical_formula_moiety 'C20 H18 N4 S4, Cl4 Ga'
_chemical_formula_sum 'C20 H18 Cl4 Ga N4 S4'
_chemical_formula_weight 654.14
_chemical_name_systematic
;
 C20 H18 N4 S4, Cl4 Ga
;
_space_group_crystal_system monoclinic
_space_group_IT_number 12
_space_group_name_Hall '-I 2y'
_space_group_name_H-M_alt 'I 1 2/m 1'
_atom_sites_solution_hydrogens geom
_audit_creation_method SHELXL-2014/7
_audit_update_record
;
2019-10-17 deposited with the CCDC.	2019-12-05 downloaded from the CCDC.
;
_cell_angle_alpha 90
_cell_angle_beta 100.258(5)
_cell_angle_gamma 90
_cell_formula_units_Z 4
_cell_length_a 15.6419(11)
_cell_length_b 6.7683(5)
_cell_length_c 25.762(3)
_cell_measurement_reflns_used 5386
_cell_measurement_temperature 296(2)
_cell_measurement_theta_max 24.90
_cell_measurement_theta_min 3.76
_cell_volume 2683.8(4)
_computing_cell_refinement 'Bruker SAINT'
_computing_data_collection 'Bruker APEX2'
_computing_data_reduction 'Bruker SAINT'
_computing_molecular_graphics 'Bruker SHELXTL'
_computing_publication_material 'Bruker SHELXTL'
_computing_structure_refinement 'SHELXL-2014/7 (Sheldrick, 2014)'
_computing_structure_solution 'SHELXS-97 (Sheldrick, 2008)'
_diffrn_ambient_temperature 296(2)
_diffrn_measured_fraction_theta_full 0.994
_diffrn_measured_fraction_theta_max 0.994
_diffrn_measurement_device_type 'Bruker APEX-II CCD'
_diffrn_measurement_method '\f and \w scans'
_diffrn_radiation_type MoK\a
_diffrn_radiation_wavelength 0.71073
_diffrn_reflns_av_R_equivalents 0.0568
_diffrn_reflns_av_unetI/netI 0.0325
_diffrn_reflns_Laue_measured_fraction_full 0.994
_diffrn_reflns_Laue_measured_fraction_max 0.994
_diffrn_reflns_limit_h_max 18
_diffrn_reflns_limit_h_min -18
_diffrn_reflns_limit_k_max 8
_diffrn_reflns_limit_k_min -8
_diffrn_reflns_limit_l_max 30
_diffrn_reflns_limit_l_min -30
_diffrn_reflns_number 21368
_diffrn_reflns_point_group_measured_fraction_full 0.994
_diffrn_reflns_point_group_measured_fraction_max 0.994
_diffrn_reflns_theta_full 25.026
_diffrn_reflns_theta_max 25.026
_diffrn_reflns_theta_min 3.115
_diffrn_source 'sealed tube'
_exptl_absorpt_coefficient_mu 1.753
_exptl_absorpt_correction_T_max 0.8620
_exptl_absorpt_correction_T_min 0.8055
_exptl_absorpt_correction_type multi-scan
_exptl_absorpt_process_details SADABS
_exptl_crystal_colour black
_exptl_crystal_density_diffrn 1.619
_exptl_crystal_density_method 'not measured'
_exptl_crystal_description needle
_exptl_crystal_F_000 1316
_exptl_crystal_size_max 0.900
_exptl_crystal_size_mid 0.040
_exptl_crystal_size_min 0.020
_refine_diff_density_max 1.004
_refine_diff_density_min -1.299
_refine_diff_density_rms 0.187
_refine_ls_extinction_method none
_refine_ls_goodness_of_fit_ref 1.044
_refine_ls_hydrogen_treatment constr
_refine_ls_matrix_type full
_refine_ls_number_parameters 199
_refine_ls_number_reflns 2577
_refine_ls_number_restraints 0
_refine_ls_restrained_S_all 1.044
_refine_ls_R_factor_all 0.1219
_refine_ls_R_factor_gt 0.0961
_refine_ls_shift/su_max 0.008
_refine_ls_shift/su_mean 0.000
_refine_ls_structure_factor_coef Fsqd
_refine_ls_weighting_details 'w=1/[\s^2^(Fo^2^)+(0.1290P)^2^+65.1111P] where P=(Fo^2^+2Fc^2^)/3'
_refine_ls_weighting_scheme calc
_refine_ls_wR_factor_gt 0.2633
_refine_ls_wR_factor_ref 0.2951
_reflns_Friedel_coverage 0.000
_reflns_number_gt 1962
_reflns_number_total 2577
_reflns_threshold_expression 'I > 2\s(I)'
_cod_data_source_file c9cc08557b2.cif
_cod_data_source_block 1_GaCl4_m632
_cod_depositor_comments 'Adding full bibliography for 7125802--7125809.cif.'
_cod_original_sg_symbol_H-M 'I 2/m'
_cod_database_code 7125806
_shelx_shelxl_version_number 2014/7
_shelx_space_group_comment
;
The symmetry employed for this shelxl refinement is uniquely defined
by the following loop, which should always be used as a source of
symmetry information in preference to the above space-group names.
They are only intended as comments.
;
_shelx_estimated_absorpt_t_min 0.301
_shelx_estimated_absorpt_t_max 0.966

loop_
_space_group_symop_operation_xyz
'x, y, z'
'-x, y, -z'
'x+1/2, y+1/2, z+1/2'
'-x+1/2, y+1/2, -z+1/2'
'-x, -y, -z'
'x, -y, z'
'-x+1/2, -y+1/2, -z+1/2'
'x+1/2, -y+1/2, z+1/2'

loop_
_atom_site_label
_atom_site_type_symbol
_atom_site_fract_x
_atom_site_fract_y
_atom_site_fract_z
_atom_site_U_iso_or_equiv
_atom_site_adp_type
_atom_site_occupancy
_atom_site_site_symmetry_order
_atom_site_calc_flag
_atom_site_refinement_flags_posn
_atom_site_refinement_flags_adp
_atom_site_refinement_flags_occupancy
_atom_site_disorder_assembly
_atom_site_disorder_group
Cl4 Cl 0.5872(7) 0.8884(16) 0.6805(7) 0.192(6) Uani 0.5 1 d . . P . .
Ga1 Ga 0.56199(16) 0.5769(4) 0.67074(10) 0.0736(9) Uani 0.5 1 d . . P A 1
Cl1 Cl 0.6088(3) 0.5000 0.60407(17) 0.105(2) Uani 0.5 2 d S T P A 1
Cl2 Cl 0.4260(3) 0.5000 0.6607(2) 0.0927(15) Uani 0.5 2 d S T P A 1
Cl3 Cl 0.6383(4) 0.5000 0.7406(2) 0.220(6) Uani 0.5 2 d S T P A 1
Cl1A Cl 0.6088(3) 0.5000 0.60407(17) 0.105(2) Uani 0.5 2 d S T P B 2
Cl2A Cl 0.4260(3) 0.5000 0.6607(2) 0.0927(15) Uani 0.5 2 d S T P C 2
Cl3A Cl 0.6383(4) 0.5000 0.7406(2) 0.220(6) Uani 0.5 2 d S T P D 2
S1 S 0.80418(16) 0.5000 0.57832(11) 0.0318(7) Uani 1 2 d S T P . .
S2 S 1.18505(19) 0.5000 0.34036(11) 0.0401(7) Uani 1 2 d S T P . .
N6 N 0.9066(5) 0.5000 0.4904(3) 0.0257(17) Uani 1 2 d S T P . .
N3 N 1.0808(6) 0.5000 0.3247(4) 0.040(2) Uani 1 2 d S T P . .
C6B C 0.9152(6) 0.5000 0.5838(4) 0.025(2) Uani 1 2 d S T P . .
C3A C 1.0357(7) 0.5000 0.3639(4) 0.030(2) Uani 1 2 d S T P . .
C4 C 0.9410(7) 0.5000 0.3551(4) 0.031(2) Uani 1 2 d S T P . .
C5 C 0.9031(6) 0.5000 0.3981(4) 0.031(2) Uani 1 2 d S T P . .
H4A H 0.8427 0.5000 0.3932 0.038 Uiso 1 2 calc R U P . .
C6A C 0.9564(6) 0.5000 0.5403(4) 0.024(2) Uani 1 2 d S T P . .
C5A C 0.9512(6) 0.5000 0.4511(4) 0.024(2) Uani 1 2 d S T P . .
C7 C 0.8887(8) 0.5000 0.2987(5) 0.046(3) Uani 1 2 d S T P . .
C9 C 0.7905(8) 0.5000 0.2998(6) 0.065(4) Uani 1 2 d S T P . .
H14A H 0.7760 0.6148 0.3183 0.097 Uiso 0.5 1 calc R U P . .
H14B H 0.7585 0.5019 0.2644 0.097 Uiso 0.5 2 calc R U P . .
H14C H 0.7757 0.3832 0.3175 0.097 Uiso 0.25 1 calc R U P . .
C8 C 0.9103(7) 0.3175(19) 0.2692(4) 0.074(3) Uani 1 1 d . . . . .
H15A H 0.8968 0.2013 0.2876 0.111 Uiso 1 1 calc R U . . .
H15B H 0.8766 0.3180 0.2342 0.111 Uiso 1 1 calc R U . . .
H15C H 0.9710 0.3180 0.2673 0.111 Uiso 1 1 calc R U . . .
S1' S 0.59872(18) 0.5000 0.86876(11) 0.0356(7) Uani 1 2 d S T P . .
S2' S 0.7297(2) 0.5000 0.86443(12) 0.0444(8) Uani 1 2 d S T P . .
N6' N 0.4724(5) 0.5000 0.9441(3) 0.0280(18) Uani 1 2 d S T P . .
N3' N 0.7693(6) 0.5000 0.9267(4) 0.040(2) Uani 1 2 d S T P . .
C6B' C 0.6226(7) 0.5000 0.9363(4) 0.029(2) Uani 1 2 d S T P . .
C3A' C 0.7122(7) 0.5000 0.9594(4) 0.034(2) Uani 1 2 d S T P . .
C4' C 0.2613(7) 0.5000 0.9844(5) 0.036(2) Uani 1 2 d S T P . .
C5' C 0.3247(7) 0.5000 0.9545(4) 0.035(2) Uani 1 2 d S T P . .
H10A H 0.3083 0.5000 0.9180 0.042 Uiso 1 2 calc R U P . .
C5A' C 0.4150(6) 0.5000 0.9764(4) 0.027(2) Uani 1 2 d S T P . .
C6A' C 0.5573(7) 0.5000 0.9677(4) 0.028(2) Uani 1 2 d S T P . .
C7' C 0.1633(7) 0.5000 0.9583(6) 0.050(3) Uani 1 2 d S T P . .
C9' C 0.1196(7) 0.3135(19) 0.9763(5) 0.079(3) Uani 1 1 d . . . . .
H17A H 0.1263 0.3129 1.0141 0.118 Uiso 1 1 calc R U . . .
H17B H 0.0589 0.3140 0.9612 0.118 Uiso 1 1 calc R U . . .
H17C H 0.1465 0.1978 0.9648 0.118 Uiso 1 1 calc R U . . .
C8' C 0.1522(10) 0.5000 0.8975(6) 0.070(4) Uani 1 2 d S T P . .
H18A H 0.0915 0.5000 0.8824 0.105 Uiso 1 2 calc R U P . .
H18B H 0.1792 0.6158 0.8861 0.105 Uiso 0.25 1 calc R U P . .
H18C H 0.1792 0.3842 0.8861 0.105 Uiso 0.25 1 calc R U P . .

loop_
_atom_site_aniso_label
_atom_site_aniso_U_11
_atom_site_aniso_U_22
_atom_site_aniso_U_33
_atom_site_aniso_U_23
_atom_site_aniso_U_13
_atom_site_aniso_U_12
Cl4 0.133(8) 0.107(7) 0.367(19) -0.061(9) 0.128(10) -0.049(6)
Ga1 0.0640(14) 0.095(2) 0.0666(15) -0.0038(12) 0.0235(11) -0.0025(12)
Cl1 0.055(2) 0.209(7) 0.055(2) 0.000 0.0153(18) 0.000
Cl2 0.066(3) 0.116(4) 0.101(3) 0.000 0.030(2) 0.000
Cl3 0.094(4) 0.52(2) 0.046(3) 0.000 0.006(3) 0.000
Cl1A 0.055(2) 0.209(7) 0.055(2) 0.000 0.0153(18) 0.000
Cl2A 0.066(3) 0.116(4) 0.101(3) 0.000 0.030(2) 0.000
Cl3A 0.094(4) 0.52(2) 0.046(3) 0.000 0.006(3) 0.000
S1 0.0266(13) 0.0324(14) 0.0394(14) 0.000 0.0143(11) 0.000
S2 0.0393(16) 0.0461(17) 0.0407(15) 0.000 0.0234(12) 0.000
N6 0.024(4) 0.025(4) 0.030(4) 0.000 0.009(3) 0.000
N3 0.041(5) 0.045(6) 0.037(5) 0.000 0.016(4) 0.000
C6B 0.022(5) 0.020(5) 0.035(5) 0.000 0.009(4) 0.000
C3A 0.038(6) 0.026(5) 0.030(5) 0.000 0.015(4) 0.000
C4 0.034(5) 0.023(5) 0.036(6) 0.000 0.002(4) 0.000
C5 0.022(5) 0.036(6) 0.035(5) 0.000 0.002(4) 0.000
C6A 0.029(5) 0.014(4) 0.033(5) 0.000 0.012(4) 0.000
C5A 0.023(5) 0.016(4) 0.032(5) 0.000 0.002(4) 0.000
C7 0.041(6) 0.062(8) 0.033(6) 0.000 0.000(5) 0.000
C9 0.036(7) 0.103(12) 0.050(8) 0.000 -0.006(6) 0.000
C8 0.061(6) 0.097(9) 0.059(6) -0.041(6) -0.005(5) 0.000(6)
S1' 0.0424(15) 0.0324(14) 0.0354(14) 0.000 0.0166(12) 0.000
S2' 0.0447(17) 0.0476(18) 0.0475(17) 0.000 0.0266(14) 0.000
N6' 0.032(5) 0.022(4) 0.032(4) 0.000 0.012(4) 0.000
N3' 0.037(5) 0.040(5) 0.047(6) 0.000 0.016(4) 0.000
C6B' 0.033(5) 0.021(5) 0.035(5) 0.000 0.011(4) 0.000
C3A' 0.034(6) 0.024(5) 0.047(6) 0.000 0.019(5) 0.000
C4' 0.034(6) 0.025(5) 0.048(6) 0.000 0.008(5) 0.000
C5' 0.038(6) 0.032(6) 0.036(6) 0.000 0.006(5) 0.000
C5A' 0.029(5) 0.017(5) 0.036(5) 0.000 0.009(4) 0.000
C6A' 0.033(5) 0.017(5) 0.038(6) 0.000 0.013(4) 0.000
C7' 0.027(6) 0.057(8) 0.066(8) 0.000 0.005(5) 0.000
C9' 0.049(6) 0.094(9) 0.092(8) -0.002(7) 0.011(5) -0.033(6)
C8' 0.047(8) 0.103(13) 0.056(9) 0.000 -0.003(7) 0.000

loop_
_atom_type_symbol
_atom_type_description
_atom_type_scat_dispersion_real
_atom_type_scat_dispersion_imag
_atom_type_scat_source
C C 0.0033 0.0016 'International Tables Vol C Tables 4.2.6.8 and 6.1.1.4'
H H 0.0000 0.0000 'International Tables Vol C Tables 4.2.6.8 and 6.1.1.4'
N N 0.0061 0.0033 'International Tables Vol C Tables 4.2.6.8 and 6.1.1.4'
S S 0.1246 0.1234 'International Tables Vol C Tables 4.2.6.8 and 6.1.1.4'
Cl Cl 0.1484 0.1585 'International Tables Vol C Tables 4.2.6.8 and 6.1.1.4'
Ga Ga 0.2307 1.6083 'International Tables Vol C Tables 4.2.6.8 and 6.1.1.4'

loop_
_geom_angle_atom_site_label_1
_geom_angle_atom_site_label_2
_geom_angle_atom_site_label_3
_geom_angle
_geom_angle_site_symmetry_1
_geom_angle_site_symmetry_3
Cl4 Cl4 Ga1 168.5(4) 6_575 .
Ga1 Ga1 Cl3 75.24(9) 6_565 .
Ga1 Ga1 Cl1 75.31(8) 6_565 .
Cl3 Ga1 Cl1 115.7(2) . .
Ga1 Ga1 Cl4 168.5(4) 6_565 .
Cl3 Ga1 Cl4 94.6(5) . .
Cl1 Ga1 Cl4 105.2(4) . .
Ga1 Ga1 Cl2 76.06(8) 6_565 .
Cl3 Ga1 Cl2 116.9(2) . .
Cl1 Ga1 Cl2 109.2(2) . .
Cl4 Ga1 Cl2 114.0(3) . .
Ga1 Cl1 Ga1 29.39(17) . 6_565
Ga1 Cl2 Ga1 27.86(16) 6_565 .
Ga1 Cl3 Ga1 29.51(18) 6_565 .
C6B S1 S2 91.0(4) . 5_766
N3 S2 S1 98.7(4) . 5_766
C5A N6 C6A 115.2(8) . .
C3A N3 S2 117.3(8) . .
C6A C6B C3A 120.9(9) . 5_766
C6A C6B S1 122.8(8) . .
C3A C6B S1 116.3(7) 5_766 .
N3 C3A C6B 116.7(9) . 5_766
N3 C3A C4 122.8(10) . .
C6B C3A C4 120.5(9) 5_766 .
C5 C4 C3A 117.1(9) . .
C5 C4 C7 122.7(10) . .
C3A C4 C7 120.1(9) . .
C4 C5 C5A 123.3(9) . .
C4 C5 H4A 118.4 . .
C5A C5 H4A 118.4 . .
C6B C6A N6 119.1(9) . .
C6B C6A C5A 118.7(9) . 5_766
N6 C6A C5A 122.2(8) . 5_766
N6 C5A C6A 122.6(9) . 5_766
N6 C5A C5 117.9(9) . .
C6A C5A C5 119.5(9) 5_766 .
C8 C7 C8 108.9(12) . 6_565
C8 C7 C9 108.7(7) . .
C8 C7 C9 108.7(7) 6_565 .
C8 C7 C4 110.2(7) . .
C8 C7 C4 110.2(7) 6_565 .
C9 C7 C4 110.2(10) . .
C7 C9 H14A 109.5 . .
C7 C9 H14B 109.5 . .
H14A C9 H14B 109.5 . .
C7 C9 H14C 109.5 . .
H14A C9 H14C 109.5 . .
H14B C9 H14C 109.5 . .
C7 C8 H15A 109.5 . .
C7 C8 H15B 109.5 . .
H15A C8 H15B 109.5 . .
C7 C8 H15C 109.5 . .
H15A C8 H15C 109.5 . .
H15B C8 H15C 109.5 . .
C6B' S1' S2' 90.9(4) . .
N3' S2' S1' 98.9(4) . .
C5A' N6' C6A' 115.8(9) . .
C3A' N3' S2' 116.5(8) . .
C6A' C6B' C3A' 121.3(10) . .
C6A' C6B' S1' 122.2(8) . .
C3A' C6B' S1' 116.5(8) . .
N3' C3A' C6B' 117.2(10) . .
N3' C3A' C4' 122.2(10) . 5_667
C6B' C3A' C4' 120.6(9) . 5_667
C5' C4' C3A' 117.6(10) . 5_667
C5' C4' C7' 121.1(11) . .
C3A' C4' C7' 121.3(10) 5_667 .
C4' C5' C5A' 123.3(10) . .
C4' C5' H10A 118.3 . .
C5A' C5' H10A 118.3 . .
N6' C5A' C6A' 121.0(9) . 5_667
N6' C5A' C5' 119.0(10) . .
C6A' C5A' C5' 119.9(9) 5_667 .
N6' C6A' C6B' 119.5(9) . .
N6' C6A' C5A' 123.2(9) . 5_667
C6B' C6A' C5A' 117.2(9) . 5_667
C8' C7' C4' 111.1(11) . .
C8' C7' C9' 109.2(8) . .
C4' C7' C9' 108.9(7) . .
C8' C7' C9' 109.2(8) . 6_565
C4' C7' C9' 108.9(7) . 6_565
C9' C7' C9' 109.6(12) . 6_565
C7' C9' H17A 109.5 . .
C7' C9' H17B 109.5 . .
H17A C9' H17B 109.5 . .
C7' C9' H17C 109.5 . .
H17A C9' H17C 109.5 . .
H17B C9' H17C 109.5 . .
C7' C8' H18A 109.5 . .
C7' C8' H18B 109.5 . .
H18A C8' H18B 109.5 . .
C7' C8' H18C 109.5 . .
H18A C8' H18C 109.5 . .
H18B C8' H18C 109.5 . .

loop_
_geom_bond_atom_site_label_1
_geom_bond_atom_site_label_2
_geom_bond_distance
_geom_bond_site_symmetry_2
Cl4 Cl4 1.51(2) 6_575
Cl4 Ga1 2.152(10) .
Ga1 Ga1 1.040(6) 6_565
Ga1 Cl3 2.042(6) .
Ga1 Cl1 2.051(5) .
Ga1 Cl2 2.160(5) .
Cl1 Ga1 2.051(5) 6_565
Cl2 Ga1 2.160(5) 6_565
Cl3 Ga1 2.042(6) 6_565
S1 C6B 1.717(9) .
S1 S2 2.072(4) 5_766
S2 N3 1.609(10) .
S2 S1 2.072(4) 5_766
N6 C5A 1.327(13) .
N6 C6A 1.380(13) .
N3 C3A 1.332(13) .
C6B C6A 1.388(14) .
C6B C3A 1.426(14) 5_766
C3A C6B 1.426(14) 5_766
C3A C4 1.459(15) .
C4 C5 1.345(15) .
C4 C7 1.536(15) .
C5 C5A 1.439(14) .
C5 H4A 0.9300 .
C6A C5A 1.423(13) 5_766
C5A C6A 1.423(13) 5_766
C7 C8 1.518(13) .
C7 C8 1.518(13) 6_565
C7 C9 1.542(18) .
C9 H14A 0.9600 .
C9 H14B 0.9600 .
C9 H14C 0.9600 .
C8 H15A 0.9600 .
C8 H15B 0.9600 .
C8 H15C 0.9600 .
S1' C6B' 1.713(11) .
S1' S2' 2.072(4) .
S2' N3' 1.613(10) .
N6' C5A' 1.328(13) .
N6' C6A' 1.359(13) .
N3' C3A' 1.333(14) .
C6B' C6A' 1.412(14) .
C6B' C3A' 1.421(15) .
C3A' C4' 1.435(16) 5_667
C4' C5' 1.358(16) .
C4' C3A' 1.435(16) 5_667
C4' C7' 1.561(15) .
C5' C5A' 1.425(15) .
C5' H10A 0.9300 .
C5A' C6A' 1.429(14) 5_667
C6A' C5A' 1.429(14) 5_667
C7' C8' 1.55(2) .
C7' C9' 1.545(13) .
C7' C9' 1.545(13) 6_565
C9' H17A 0.9600 .
C9' H17B 0.9600 .
C9' H17C 0.9600 .
C8' H18A 0.9600 .
C8' H18B 0.9600 .
C8' H18C 0.9600 .
